data_2219043
loop_
_publ_author_name
'Zhao, Cong'
'Yang, Wen-ge'
'Hu, Yong-hong'
'Shen, Lei'
'Lu, Xiu-tao'

_publ_section_title
;
 1,5-Dimethyl-2-nitroimino-1,3,5-triazinane
;
_journal_coeditor_code HK2491
_journal_issue 8
_journal_name_full 'Acta Crystallographica Section E'
_journal_page_first o1515
_journal_paper_doi 10.1107/S1600536808021533
_journal_volume 64
_journal_year 2008
_chemical_formula_iupac 'C5 H11 N5 O2'
_chemical_formula_moiety 'C5 H11 N5 O2'
_chemical_formula_sum 'C5 H11 N5 O2'
_chemical_formula_weight 173.19
_chemical_name_systematic
;
1,5-Dimethyl-2-nitroimino-1,3,5-triazinane
;
_space_group_IT_number 14
_symmetry_cell_setting monoclinic
_symmetry_space_group_name_Hall '-P 2yn'
_symmetry_space_group_name_H-M 'P 1 21/n 1'
_atom_sites_solution_hydrogens geom
_atom_sites_solution_primary direct
_atom_sites_solution_secondary difmap
_audit_creation_method SHELXL-97
_cell_angle_alpha 90.00
_cell_angle_beta 104.19(3)
_cell_angle_gamma 90.00
_cell_formula_units_Z 8
_cell_length_a 6.6490(13)
_cell_length_b 30.103(6)
_cell_length_c 8.2940(17)
_cell_measurement_reflns_used 25
_cell_measurement_temperature 294(2)
_cell_measurement_theta_max 12
_cell_measurement_theta_min 9
_cell_volume 1609.4(6)
_computing_cell_refinement 'CAD-4 Software (Enraf--Nonius, 1989)'
_computing_data_collection 'CAD-4 Software (Enraf--Nonius, 1989)'
_computing_data_reduction 'XCAD4 (Harms & Wocadlo, 1995)'
_computing_molecular_graphics 'PLATON (Spek, 2003)'
_computing_publication_material 'SHELXTL (Sheldrick, 2008)'
_computing_structure_refinement 'SHELXL97 (Sheldrick, 2008)'
_computing_structure_solution 'SHELXS97 (Sheldrick, 2008)'
_diffrn_ambient_temperature 294(2)
_diffrn_measured_fraction_theta_full 0.996
_diffrn_measured_fraction_theta_max 0.996
_diffrn_measurement_device_type 'Enraf--Nonius CAD-4'
_diffrn_measurement_method \w/2\q
_diffrn_radiation_monochromator graphite
_diffrn_radiation_source 'fine-focus sealed tube'
_diffrn_radiation_type MoK\a
_diffrn_radiation_wavelength 0.71073
_diffrn_reflns_av_R_equivalents 0.0373
_diffrn_reflns_av_sigmaI/netI 0.0377
_diffrn_reflns_limit_h_max 7
_diffrn_reflns_limit_h_min -7
_diffrn_reflns_limit_k_max 36
_diffrn_reflns_limit_k_min 0
_diffrn_reflns_limit_l_max 9
_diffrn_reflns_limit_l_min 0
_diffrn_reflns_number 3126
_diffrn_reflns_theta_full 25.20
_diffrn_reflns_theta_max 25.20
_diffrn_reflns_theta_min 1.35
_diffrn_standards_decay_% 0
_diffrn_standards_interval_time 120
_diffrn_standards_number 3
_exptl_absorpt_coefficient_mu 0.113
_exptl_absorpt_correction_T_max 0.9888
_exptl_absorpt_correction_T_min 0.9669
_exptl_absorpt_correction_type psi-scan
_exptl_absorpt_process_details '(North <i>et al.</i>,  1968)'
_exptl_crystal_colour colorless
_exptl_crystal_density_diffrn 1.430
_exptl_crystal_density_method 'not measured'
_exptl_crystal_description block
_exptl_crystal_F_000 736
_exptl_crystal_size_max 0.30
_exptl_crystal_size_mid 0.10
_exptl_crystal_size_min 0.10
_refine_diff_density_max 0.362
_refine_diff_density_min -0.375
_refine_ls_extinction_method none
_refine_ls_goodness_of_fit_ref 1.002
_refine_ls_hydrogen_treatment constr
_refine_ls_matrix_type full
_refine_ls_number_parameters 217
_refine_ls_number_reflns 2873
_refine_ls_number_restraints 0
_refine_ls_restrained_S_all 1.002
_refine_ls_R_factor_all 0.1081
_refine_ls_R_factor_gt 0.0724
_refine_ls_shift/su_max 0.000
_refine_ls_shift/su_mean 0.000
_refine_ls_structure_factor_coef Fsqd
_refine_ls_weighting_details 'calc w=1/[\s^2^(Fo^2^)+(0.06P)^2^+4P] where P=(Fo^2^+2Fc^2^)/3'
_refine_ls_weighting_scheme calc
_refine_ls_wR_factor_gt 0.1627
_refine_ls_wR_factor_ref 0.1936
_reflns_number_gt 1979
_reflns_number_total 2873
_reflns_threshold_expression I>2\s(I)
_cod_data_source_file hk2491.cif
_cod_data_source_block I
_cod_original_sg_symbol_H-M 'P 21/n'
_cod_database_code 2219043
_cod_database_fobs_code 2219043

loop_
_symmetry_equiv_pos_as_xyz
'x, y, z'
'-x+1/2, y+1/2, -z+1/2'
'-x, -y, -z'
'x-1/2, -y-1/2, z-1/2'

loop_
_atom_site_type_symbol
_atom_site_label
_atom_site_fract_x
_atom_site_fract_y
_atom_site_fract_z
_atom_site_U_iso_or_equiv
_atom_site_adp_type
_atom_site_calc_flag
_atom_site_refinement_flags
_atom_site_occupancy
O O1 0.4157(7) 0.16494(15) 0.6298(4) 0.0982(15) Uani d . 1
O O2 0.2294(5) 0.22215(11) 0.5490(4) 0.0699(10) Uani d . 1
N N1 0.3763(5) 0.19429(11) 1.0927(4) 0.0447(8) Uani d . 1
N N2 0.4955(5) 0.14315(11) 0.9359(4) 0.0466(8) Uani d . 1
H H2A 0.5027 0.1334 0.8400 0.056 Uiso calc R 1
N N3 0.6537(5) 0.14525(12) 1.2299(4) 0.0501(9) Uani d . 1
N N4 0.3096(5) 0.20872(11) 0.8150(4) 0.0469(8) Uani d . 1
N N5 0.3202(5) 0.19792(13) 0.6628(4) 0.0549(10) Uani d . 1
C C1 0.8312(7) 0.17403(17) 1.2213(7) 0.0731(15) Uani d . 1
H H1A 0.8666 0.1925 1.3184 0.110 Uiso calc R 1
H H1B 0.7939 0.1924 1.1238 0.110 Uiso calc R 1
H H1C 0.9481 0.1559 1.2160 0.110 Uiso calc R 1
C C2 0.2708(8) 0.23592(15) 1.1160(6) 0.0616(12) Uani d . 1
H H2B 0.2130 0.2493 1.0097 0.092 Uiso calc R 1
H H2C 0.3688 0.2559 1.1835 0.092 Uiso calc R 1
H H2D 0.1617 0.2297 1.1701 0.092 Uiso calc R 1
C C3 0.3970(6) 0.18117(13) 0.9446(5) 0.0442(9) Uani d . 1
C C4 0.5922(7) 0.11728(14) 1.0841(5) 0.0500(10) Uani d . 1
H H4B 0.4951 0.0950 1.1029 0.060 Uiso calc R 1
H H4C 0.7132 0.1020 1.0657 0.060 Uiso calc R 1
C C5 0.4757(8) 0.16943(17) 1.2470(5) 0.0621(13) Uani d . 1
H H5A 0.5162 0.1902 1.3387 0.075 Uiso calc R 1
H H5B 0.3757 0.1489 1.2734 0.075 Uiso calc R 1
O O3 0.0455(5) 0.07427(13) 0.2450(4) 0.0804(12) Uani d . 1
O O4 0.3371(5) 0.04202(11) 0.2690(4) 0.0640(9) Uani d . 1
N N6 -0.1841(5) 0.09106(11) 0.7596(4) 0.0466(8) Uani d . 1
N N7 -0.1239(4) 0.07164(11) 0.4938(4) 0.0421(8) Uani d . 1
H H7A -0.1508 0.0788 0.3904 0.051 Uiso calc R 1
N N8 0.0994(5) 0.04358(11) 0.7263(4) 0.0429(8) Uani d . 1
N N9 0.2160(5) 0.04411(11) 0.4922(4) 0.0424(8) Uani d . 1
N N10 0.1942(5) 0.05374(11) 0.3332(4) 0.0426(8) Uani d . 1
C C6 -0.0729(8) 0.13372(16) 0.7715(7) 0.0729(15) Uani d . 1
H H6A -0.0136 0.1407 0.8863 0.109 Uiso calc R 1
H H6B -0.1680 0.1567 0.7221 0.109 Uiso calc R 1
H H6C 0.0355 0.1316 0.7138 0.109 Uiso calc R 1
C C7 0.2916(7) 0.02129(16) 0.8125(5) 0.0579(12) Uani d . 1
H H7B 0.3745 0.0154 0.7351 0.087 Uiso calc R 1
H H7C 0.2587 -0.0062 0.8589 0.087 Uiso calc R 1
H H7D 0.3674 0.0401 0.9001 0.087 Uiso calc R 1
C C8 -0.0443(6) 0.05545(15) 0.8268(5) 0.0486(10) Uani d . 1
H H8A -0.1253 0.0294 0.8391 0.058 Uiso calc R 1
H H8B 0.0352 0.0639 0.9369 0.058 Uiso calc R 1
C C9 -0.2774(6) 0.07940(15) 0.5863(5) 0.0481(10) Uani d . 1
H H9B -0.3612 0.0529 0.5830 0.058 Uiso calc R 1
H H9C -0.3682 0.1033 0.5342 0.058 Uiso calc R 1
C C10 0.0585(5) 0.05359(12) 0.5651(4) 0.0371(8) Uani d . 1

loop_
_atom_site_aniso_label
_atom_site_aniso_U_11
_atom_site_aniso_U_22
_atom_site_aniso_U_33
_atom_site_aniso_U_12
_atom_site_aniso_U_13
_atom_site_aniso_U_23
O1 0.131(3) 0.121(3) 0.0415(19) 0.080(3) 0.019(2) 0.023(2)
O2 0.085(2) 0.070(2) 0.0385(16) 0.0103(18) -0.0163(15) 0.0154(15)
N1 0.0489(19) 0.050(2) 0.0296(16) 0.0062(15) -0.0016(14) 0.0029(14)
N2 0.053(2) 0.050(2) 0.0286(16) 0.0079(16) -0.0075(14) 0.0035(14)
N3 0.054(2) 0.054(2) 0.0308(17) 0.0081(17) -0.0110(14) 0.0006(15)
N4 0.050(2) 0.051(2) 0.0281(17) -0.0018(16) -0.0123(14) 0.0093(14)
N5 0.049(2) 0.059(2) 0.043(2) 0.0020(18) -0.0152(16) 0.0148(18)
C1 0.056(3) 0.058(3) 0.082(4) -0.009(2) -0.026(3) -0.001(3)
C2 0.068(3) 0.058(3) 0.055(3) 0.011(2) 0.007(2) 0.002(2)
C3 0.039(2) 0.043(2) 0.039(2) -0.0049(17) -0.0137(16) 0.0054(17)
C4 0.059(3) 0.044(2) 0.036(2) -0.0027(19) -0.0087(18) 0.0081(18)
C5 0.075(3) 0.070(3) 0.033(2) 0.017(3) -0.004(2) 0.010(2)
O3 0.080(2) 0.117(3) 0.0414(17) 0.052(2) 0.0087(16) 0.0229(18)
O4 0.0575(19) 0.079(2) 0.0566(19) 0.0107(17) 0.0153(15) 0.0055(16)
N6 0.0420(18) 0.051(2) 0.0409(18) -0.0008(15) -0.0012(14) -0.0055(16)
N7 0.0349(17) 0.059(2) 0.0275(16) 0.0067(15) -0.0026(13) 0.0045(14)
N8 0.0411(18) 0.053(2) 0.0274(16) 0.0113(15) -0.0043(13) 0.0025(14)
N9 0.0380(17) 0.050(2) 0.0326(17) 0.0027(14) -0.0036(13) 0.0066(14)
N10 0.0430(18) 0.045(2) 0.0373(17) 0.0064(15) 0.0054(14) 0.0010(14)
C6 0.065(3) 0.057(3) 0.094(4) -0.012(2) 0.015(3) -0.022(3)
C7 0.054(3) 0.072(3) 0.038(2) 0.016(2) -0.0067(19) 0.012(2)
C8 0.050(2) 0.061(3) 0.031(2) 0.001(2) 0.0023(17) 0.0038(18)
C9 0.036(2) 0.064(3) 0.040(2) 0.0028(19) 0.0014(16) 0.0006(19)
C10 0.0341(19) 0.035(2) 0.0353(19) -0.0013(15) -0.0040(15) -0.0016(15)

loop_
_atom_type_symbol
_atom_type_description
_atom_type_scat_dispersion_real
_atom_type_scat_dispersion_imag
_atom_type_scat_source
C C 0.0033 0.0016 'International Tables Vol C Tables 4.2.6.8 and 6.1.1.4'
H H 0.0000 0.0000 'International Tables Vol C Tables 4.2.6.8 and 6.1.1.4'
N N 0.0061 0.0033 'International Tables Vol C Tables 4.2.6.8 and 6.1.1.4'
O O 0.0106 0.0060 'International Tables Vol C Tables 4.2.6.8 and 6.1.1.4'

loop_
_geom_angle_atom_site_label_1
_geom_angle_atom_site_label_2
_geom_angle_atom_site_label_3
_geom_angle
C3 N1 C2 122.4(3)
C3 N1 C5 121.3(3)
C2 N1 C5 116.1(3)
C3 N2 C4 122.3(3)
C3 N2 H2A 118.9
C4 N2 H2A 118.9
C5 N3 C4 108.0(3)
C5 N3 C1 113.4(4)
C4 N3 C1 111.4(4)
N5 N4 C3 119.3(4)
O2 N5 O1 119.1(4)
O2 N5 N4 117.2(4)
O1 N5 N4 123.7(3)
N3 C1 H1A 109.5
N3 C1 H1B 109.5
H1A C1 H1B 109.5
N3 C1 H1C 109.5
H1A C1 H1C 109.5
H1B C1 H1C 109.5
N1 C2 H2B 109.5
N1 C2 H2C 109.5
H2B C2 H2C 109.5
N1 C2 H2D 109.5
H2B C2 H2D 109.5
H2C C2 H2D 109.5
N1 C3 N2 118.0(3)
N1 C3 N4 115.2(4)
N2 C3 N4 126.8(4)
N3 C4 N2 111.6(3)
N3 C4 H4B 109.3
N2 C4 H4B 109.3
N3 C4 H4C 109.3
N2 C4 H4C 109.3
H4B C4 H4C 108.0
N3 C5 N1 112.0(4)
N3 C5 H5A 109.2
N1 C5 H5A 109.2
N3 C5 H5B 109.2
N1 C5 H5B 109.2
H5A C5 H5B 107.9
C8 N6 C9 106.3(3)
C8 N6 C6 110.9(3)
C9 N6 C6 111.1(4)
C10 N7 C9 121.2(3)
C10 N7 H7A 119.4
C9 N7 H7A 119.4
C10 N8 C8 121.2(3)
C10 N8 C7 122.2(3)
C8 N8 C7 116.6(3)
N10 N9 C10 119.2(3)
O3 N10 O4 118.0(3)
O3 N10 N9 125.0(3)
O4 N10 N9 117.0(3)
N6 C6 H6A 109.5
N6 C6 H6B 109.5
H6A C6 H6B 109.5
N6 C6 H6C 109.5
H6A C6 H6C 109.5
H6B C6 H6C 109.5
N8 C7 H7B 109.5
N8 C7 H7C 109.5
H7B C7 H7C 109.5
N8 C7 H7D 109.5
H7B C7 H7D 109.5
H7C C7 H7D 109.5
N6 C8 N8 114.4(3)
N6 C8 H8A 108.7
N8 C8 H8A 108.7
N6 C8 H8B 108.7
N8 C8 H8B 108.7
H8A C8 H8B 107.6
N7 C9 N6 112.2(3)
N7 C9 H9B 109.2
N6 C9 H9B 109.2
N7 C9 H9C 109.2
N6 C9 H9C 109.2
H9B C9 H9C 107.9
N7 C10 N8 118.6(3)
N7 C10 N9 127.3(3)
N8 C10 N9 114.1(3)

loop_
_geom_bond_atom_site_label_1
_geom_bond_atom_site_label_2
_geom_bond_distance
O1 N5 1.245(5)
O2 N5 1.228(4)
N1 C3 1.329(5)
N1 C2 1.472(5)
N1 C5 1.490(5)
N2 C3 1.329(5)
N2 C4 1.464(5)
N2 H2A 0.8600
N3 C5 1.426(6)
N3 C4 1.448(5)
N3 C1 1.480(6)
N4 N5 1.322(5)
N4 C3 1.369(5)
C1 H1A 0.9600
C1 H1B 0.9600
C1 H1C 0.9600
C2 H2B 0.9600
C2 H2C 0.9600
C2 H2D 0.9600
C4 H4B 0.9700
C4 H4C 0.9700
C5 H5A 0.9700
C5 H5B 0.9700
O3 N10 1.241(4)
O4 N10 1.249(4)
N6 C8 1.439(5)
N6 C9 1.461(5)
N6 C6 1.473(6)
N7 C10 1.328(4)
N7 C9 1.438(5)
N7 H7A 0.8600
N8 C10 1.332(5)
N8 C8 1.458(5)
N8 C7 1.465(5)
N9 N10 1.323(4)
N9 C10 1.362(5)
C6 H6A 0.9600
C6 H6B 0.9600
C6 H6C 0.9600
C7 H7B 0.9600
C7 H7C 0.9600
C7 H7D 0.9600
C8 H8A 0.9700
C8 H8B 0.9700
C9 H9B 0.9700
C9 H9C 0.9700

loop_
_geom_hbond_atom_site_label_D
_geom_hbond_atom_site_label_H
_geom_hbond_atom_site_label_A
_geom_hbond_site_symmetry_A
_geom_hbond_distance_DH
_geom_hbond_distance_HA
_geom_hbond_distance_DA
_geom_hbond_angle_DHA
N2 H2A O1 . 0.8600 1.9400 2.549(5) 126.00
N7 H7A O3 . 0.8600 1.9900 2.583(5) 126.00
N7 H7A N3 1_454 0.8600 2.5700 3.210(5) 132.00
C1 H1C O3 1_656 0.9600 2.5400 3.309(6) 137.00
C2 H2B N4 . 0.9600 2.2400 2.699(6) 108.00
C4 H4B O4 1_556 0.9700 2.5000 3.411(6) 156.00
C4 H4C O3 1_656 0.9700 2.4900 3.251(6) 136.00
C7 H7B N9 . 0.9600 2.2100 2.670(5) 108.00
C7 H7B O4 3_656 0.9600 2.5900 3.317(6) 133.00
C8 H8B O3 1_556 0.9700 2.5600 3.420(5) 148.00
C9 H9C O1 1_455 0.9700 2.5900 3.359(6) 137.00

loop_
_geom_torsion_atom_site_label_1
_geom_torsion_atom_site_label_2
_geom_torsion_atom_site_label_3
_geom_torsion_atom_site_label_4
_geom_torsion
C3 N4 N5 O2 175.8(4)
C3 N4 N5 O1 -4.1(6)
C2 N1 C3 N2 179.7(4)
C5 N1 C3 N2 5.2(6)
C2 N1 C3 N4 -1.2(6)
C5 N1 C3 N4 -175.7(4)
C4 N2 C3 N1 -4.1(6)
C4 N2 C3 N4 176.9(4)
N5 N4 C3 N1 -179.0(3)
N5 N4 C3 N2 0.0(6)
C5 N3 C4 N2 55.1(5)
C1 N3 C4 N2 -70.1(4)
C3 N2 C4 N3 -27.1(5)
C4 N3 C5 N1 -54.2(5)
C1 N3 C5 N1 69.8(5)
C3 N1 C5 N3 25.4(6)
C2 N1 C5 N3 -149.4(4)
C10 N9 N10 O3 5.9(6)
C10 N9 N10 O4 -175.7(3)
C9 N6 C8 N8 50.4(4)
C6 N6 C8 N8 -70.5(5)
C10 N8 C8 N6 -21.6(5)
C7 N8 C8 N6 156.9(4)
C10 N7 C9 N6 33.9(5)
C8 N6 C9 N7 -56.1(4)
C6 N6 C9 N7 64.7(5)
C9 N7 C10 N8 -1.5(5)
C9 N7 C10 N9 179.4(4)
C8 N8 C10 N7 -5.1(5)
C7 N8 C10 N7 176.4(4)
C8 N8 C10 N9 174.1(3)
C7 N8 C10 N9 -4.3(5)
N10 N9 C10 N7 0.9(6)
N10 N9 C10 N8 -178.3(3)

loop_
_cod_related_entry_id
_cod_related_entry_database
_cod_related_entry_code
1 ChemSpider 4334790
